data_4134414
loop_
_publ_author_name
'Xu, Dongmin'
'Rivas-Basc\'on, Nazaret'
'M Padial, Natalia'
'Knouse, Kyle W.'
'Zheng, Bin'
'Vantourout, Julien C.'
'Schmidt, Michael A.'
'Eastgate, Martin D.'
'Baran, Phil S.'

_publ_section_title
;
 Enantiodivergent Formation of C-P Bonds: Synthesis of P-Chiral Phosphines
 and Methyl-phosphonate Oligonucleotides.
;
_journal_name_full 'Journal of the American Chemical Society'
_journal_paper_doi 10.1021/jacs.9b13898
_journal_year 2020
_chemical_absolute_configuration ad
_chemical_formula_moiety 'C16 H16 F5 O P S3'
_chemical_formula_sum 'C16 H16 F5 O P S3'
_chemical_formula_weight 446.44
_space_group_crystal_system orthorhombic
_space_group_IT_number 19
_space_group_name_Hall 'P 2ac 2ab'
_space_group_name_H-M_alt 'P 21 21 21'
_atom_sites_solution_hydrogens mixed
_atom_sites_solution_primary dual
_audit_creation_date 2017-10-31
_audit_creation_method
;
Olex2 1.2-beta
(compiled 2017.08.10 svn.r3458 for OlexSys, GUI svn.r5381)
;
_cell_angle_alpha 90
_cell_angle_beta 90
_cell_angle_gamma 90
_cell_formula_units_Z 4
_cell_length_a 9.8755(7)
_cell_length_b 11.4069(5)
_cell_length_c 16.8121(10)
_cell_measurement_reflns_used 5759
_cell_measurement_temperature 100
_cell_measurement_theta_max 27.470
_cell_measurement_theta_min 2.158
_cell_volume 1893.86(19)
_computing_cell_refinement 'SAINT V8.38A (?, 2016)'
_computing_data_collection 'APEX2 v2013.6-2 (Bruker, 2013)'
_computing_data_reduction 'SAINT V8.38A (?, 2016)'
_computing_molecular_graphics 'Olex2 (Dolomanov et al., 2009)'
_computing_publication_material 'Olex2 (Dolomanov et al., 2009)'
_computing_structure_refinement 'ShelXL (Sheldrick, 2015)'
_computing_structure_solution 'XT (Sheldrick, 2008)'
_diffrn_ambient_temperature 100.0
_diffrn_detector 'Bruker APEX CCD'
_diffrn_detector_area_resol_mean 8.0
_diffrn_detector_type 'CCD Area Detector'
_diffrn_measured_fraction_theta_full 0.999
_diffrn_measured_fraction_theta_max 0.999
_diffrn_measurement_device 'Kappa Four-Circle Diffractometer'
_diffrn_measurement_device_type 'Bruker APEX-II CCD'
_diffrn_measurement_method '\f and \w scans'
_diffrn_radiation_monochromator graphite
_diffrn_radiation_probe x-ray
_diffrn_radiation_type MoK\a
_diffrn_radiation_wavelength 0.71073
_diffrn_reflns_av_R_equivalents 0.0279
_diffrn_reflns_av_unetI/netI 0.0331
_diffrn_reflns_Laue_measured_fraction_full 0.999
_diffrn_reflns_Laue_measured_fraction_max 0.999
_diffrn_reflns_limit_h_max 12
_diffrn_reflns_limit_h_min -12
_diffrn_reflns_limit_k_max 14
_diffrn_reflns_limit_k_min -14
_diffrn_reflns_limit_l_max 17
_diffrn_reflns_limit_l_min -21
_diffrn_reflns_number 11671
_diffrn_reflns_point_group_measured_fraction_full 0.999
_diffrn_reflns_point_group_measured_fraction_max 0.998
_diffrn_reflns_theta_full 25.242
_diffrn_reflns_theta_max 27.479
_diffrn_reflns_theta_min 2.158
_diffrn_source 'sealed tube'
_diffrn_source_type fine-focus
_diffrn_standards_number 0
_exptl_absorpt_coefficient_mu 0.526
_exptl_absorpt_correction_T_max 0.6942
_exptl_absorpt_correction_T_min 0.6421
_exptl_absorpt_correction_type multi-scan
_exptl_absorpt_process_details
'SADABS-2016/2 (Bruker,2016/2) was used for absorption correction. wR2(int) was 0.0446 before and 0.0405 after correction. The Ratio of minimum to maximum transmission is 0.9249. The \l/2 correction factor is Not present.'
_exptl_crystal_colour colourless
_exptl_crystal_colour_primary colourless
_exptl_crystal_density_diffrn 1.566
_exptl_crystal_description block
_exptl_crystal_F_000 912
_exptl_crystal_size_max 0.33
_exptl_crystal_size_mid 0.33
_exptl_crystal_size_min 0.31
_refine_diff_density_max 0.213
_refine_diff_density_min -0.185
_refine_diff_density_rms 0.043
_refine_ls_abs_structure_details
;
 Flack x determined using 1682 quotients [(I+)-(I-)]/[(I+)+(I-)]
 (Parsons, Flack and Wagner, Acta Cryst. B69 (2013) 249-259).
;
_refine_ls_abs_structure_Flack -0.01(3)
_refine_ls_extinction_method none
_refine_ls_goodness_of_fit_ref 1.039
_refine_ls_hydrogen_treatment mixed
_refine_ls_matrix_type full
_refine_ls_number_parameters 245
_refine_ls_number_reflns 4341
_refine_ls_number_restraints 0
_refine_ls_restrained_S_all 1.039
_refine_ls_R_factor_all 0.0280
_refine_ls_R_factor_gt 0.0247
_refine_ls_shift/su_max 0.001
_refine_ls_shift/su_mean 0.000
_refine_ls_structure_factor_coef Fsqd
_refine_ls_weighting_details 'w=1/[\s^2^(Fo^2^)+(0.0293P)^2^+0.1836P] where P=(Fo^2^+2Fc^2^)/3'
_refine_ls_weighting_scheme calc
_refine_ls_wR_factor_gt 0.0576
_refine_ls_wR_factor_ref 0.0594
_reflns_Friedel_coverage 0.757
_reflns_Friedel_fraction_full 1.000
_reflns_Friedel_fraction_max 0.998
_reflns_number_gt 4077
_reflns_number_total 4341
_reflns_threshold_expression 'I > 2\s(I)'
_cod_data_source_file ja9b13898_si_002.cif
_cod_data_source_block baran636_01_a
_cod_depositor_comments
;
The following automatic conversions were performed:

data item '_diffrn_radiation_probe' value 'X-ray' was changed to
'x-ray' in accordance with the
/home/data/users/saulius/crontab/automatic-downloads/rss-feeds/ACS/lib/dictionaries/cif_core.dic
dictionary named 'cif_core.dic' version 2.4.2 last updated on
2011-04-26.

Automatic conversion script
Id: cif_fix_values 7556 2019-12-06 15:28:31Z antanas 
;
_cod_database_code 4134414
_shelx_shelxl_version_number 2016/6
_shelx_space_group_comment
;
The symmetry employed for this shelxl refinement is uniquely defined
by the following loop, which should always be used as a source of
symmetry information in preference to the above space-group names.
They are only intended as comments.
;
_shelx_estimated_absorpt_t_max 0.854
_shelx_estimated_absorpt_t_min 0.846
_olex2_refinement_description
;
1. Fixed Uiso
 At 1.2 times of:
  All C(H) groups, All C(H,H) groups
 At 1.5 times of:
  All C(H,H,H) groups
2.a Ternary CH refined with riding coordinates:
 C7(H7), C9(H9)
2.b Secondary CH2 refined with riding coordinates:
 C8(H8A,H8B), C10(H10A,H10B), C11(H11A,H11B)
2.c Idealised Me refined as rotating group:
 C13(H13A,H13B,H13C), C16(H16A,H16B,H16C)
;
_olex2_submission_special_instructions 'No special instructions were received'

loop_
_space_group_symop_operation_xyz
'x, y, z'
'-x+1/2, -y, z+1/2'
'-x, y+1/2, -z+1/2'
'x+1/2, -y+1/2, -z'

loop_
_atom_site_label
_atom_site_type_symbol
_atom_site_fract_x
_atom_site_fract_y
_atom_site_fract_z
_atom_site_U_iso_or_equiv
_atom_site_adp_type
_atom_site_occupancy
_atom_site_site_symmetry_order
_atom_site_calc_flag
_atom_site_refinement_flags_posn
_atom_site_refinement_flags_adp
_atom_site_refinement_flags_occupancy
_atom_site_disorder_assembly
_atom_site_disorder_group
S2 S 0.62658(6) 0.36780(5) 0.24938(4) 0.01927(13) Uani 1 1 d . . . . .
P1 P 0.68318(6) 0.21802(5) 0.31253(4) 0.01771(13) Uani 1 1 d . . . . .
S1 S 0.52530(6) 0.16515(5) 0.38790(4) 0.02154(14) Uani 1 1 d . . . . .
S3 S 0.73030(7) 0.08056(5) 0.25311(4) 0.03070(16) Uani 1 1 d . . . . .
F5 F 0.30584(13) 0.33932(13) 0.34934(8) 0.0255(3) Uani 1 1 d . . . . .
F1 F 0.65572(13) 0.26420(11) 0.53423(9) 0.0238(3) Uani 1 1 d . . . . .
F2 F 0.58388(16) 0.45510(13) 0.61670(9) 0.0306(3) Uani 1 1 d . . . . .
F3 F 0.37228(17) 0.58799(13) 0.56784(10) 0.0351(4) Uani 1 1 d . . . . .
F4 F 0.23199(14) 0.52842(13) 0.43553(10) 0.0330(4) Uani 1 1 d . . . . .
O1 O 0.79334(15) 0.27536(12) 0.37045(10) 0.0176(3) Uani 1 1 d . . . . .
C5 C 0.3766(2) 0.3668(2) 0.41438(14) 0.0175(5) Uani 1 1 d . . . . .
C8 C 0.7514(2) 0.58379(18) 0.29317(14) 0.0166(5) Uani 1 1 d . . . . .
H8A H 0.668526 0.623268 0.273636 0.020 Uiso 1 1 calc R . . . .
H8B H 0.818604 0.581867 0.249510 0.020 Uiso 1 1 calc R . . . .
C10 C 0.9329(2) 0.5828(2) 0.39834(15) 0.0187(5) Uani 1 1 d . . . . .
H10A H 0.965055 0.622371 0.447220 0.022 Uiso 1 1 calc R . . . .
H10B H 1.006765 0.586851 0.358608 0.022 Uiso 1 1 calc R . . . .
C2 C 0.5163(2) 0.4265(2) 0.55060(14) 0.0186(5) Uani 1 1 d . . . . .
C1 C 0.5519(2) 0.32897(18) 0.50756(14) 0.0156(4) Uani 1 1 d . . . . .
C7 C 0.7185(2) 0.45950(17) 0.32073(13) 0.0137(4) Uani 1 1 d . . . . .
H7 H 0.660023 0.466711 0.369054 0.016 Uiso 1 1 calc R . . . .
C11 C 0.9048(2) 0.45270(19) 0.41778(14) 0.0181(5) Uani 1 1 d . . . . .
H11A H 0.990215 0.413529 0.433460 0.022 Uiso 1 1 calc R . . . .
H11B H 0.840762 0.447284 0.462920 0.022 Uiso 1 1 calc R . . . .
C14 C 0.7020(2) 0.6796(2) 0.42742(15) 0.0206(5) Uani 1 1 d . . . . .
C9 C 0.8096(2) 0.65002(18) 0.36591(14) 0.0169(5) Uani 1 1 d . . . . .
H9 H 0.844730 0.726520 0.345435 0.020 Uiso 1 1 calc R . . . .
C6 C 0.4842(2) 0.29634(18) 0.43872(14) 0.0150(4) Uani 1 1 d . . . . .
C4 C 0.3380(2) 0.4639(2) 0.45768(15) 0.0199(5) Uani 1 1 d . . . . .
C3 C 0.4080(2) 0.4938(2) 0.52607(15) 0.0212(5) Uani 1 1 d . . . . .
C13 C 0.9508(2) 0.3709(2) 0.28065(16) 0.0234(5) Uani 1 1 d . . . . .
H13A H 1.021120 0.318060 0.300790 0.035 Uiso 1 1 calc GR . . . .
H13B H 0.991873 0.445831 0.265429 0.035 Uiso 1 1 calc GR . . . .
H13C H 0.907182 0.335467 0.234140 0.035 Uiso 1 1 calc GR . . . .
C15 C 0.7147(3) 0.6607(2) 0.50477(16) 0.0236(5) Uani 1 1 d . . . . .
C12 C 0.8452(2) 0.39175(18) 0.34547(14) 0.0157(5) Uani 1 1 d . . . . .
C16 C 0.5786(3) 0.7409(3) 0.39495(18) 0.0385(7) Uani 1 1 d . . . . .
H16A H 0.607009 0.805252 0.360088 0.058 Uiso 1 1 calc GR . . . .
H16B H 0.524907 0.772368 0.439065 0.058 Uiso 1 1 calc GR . . . .
H16C H 0.523808 0.685041 0.364567 0.058 Uiso 1 1 calc GR . . . .
H15A H 0.647(3) 0.692(2) 0.5407(16) 0.024(7) Uiso 1 1 d . . . . .
H15B H 0.795(2) 0.626(2) 0.5280(17) 0.023(7) Uiso 1 1 d . . . . .

loop_
_atom_site_aniso_label
_atom_site_aniso_U_11
_atom_site_aniso_U_22
_atom_site_aniso_U_33
_atom_site_aniso_U_23
_atom_site_aniso_U_13
_atom_site_aniso_U_12
S2 0.0240(3) 0.0195(3) 0.0143(3) -0.0018(2) -0.0050(3) -0.0033(2)
P1 0.0220(3) 0.0147(3) 0.0164(3) -0.0037(2) 0.0032(3) -0.0010(2)
S1 0.0266(3) 0.0153(2) 0.0227(3) -0.0028(2) 0.0057(3) -0.0057(2)
S3 0.0408(4) 0.0207(3) 0.0306(4) -0.0121(3) 0.0088(3) 0.0012(3)
F5 0.0197(7) 0.0383(8) 0.0185(8) 0.0062(6) -0.0061(6) -0.0100(6)
F1 0.0220(7) 0.0254(7) 0.0241(8) 0.0046(6) -0.0062(6) 0.0099(6)
F2 0.0420(8) 0.0327(8) 0.0172(8) -0.0060(7) -0.0101(7) 0.0029(7)
F3 0.0459(9) 0.0260(7) 0.0335(9) -0.0054(7) 0.0084(8) 0.0154(7)
F4 0.0205(7) 0.0401(8) 0.0385(10) 0.0129(7) 0.0016(7) 0.0151(7)
O1 0.0204(8) 0.0138(7) 0.0185(9) 0.0018(6) 0.0005(7) -0.0009(6)
C5 0.0121(10) 0.0235(11) 0.0170(12) 0.0058(9) -0.0010(9) -0.0058(9)
C8 0.0194(11) 0.0171(10) 0.0134(12) 0.0015(9) -0.0012(9) -0.0009(9)
C10 0.0148(10) 0.0218(11) 0.0193(13) -0.0021(10) -0.0006(9) -0.0039(9)
C2 0.0213(11) 0.0219(11) 0.0125(11) 0.0006(9) -0.0008(10) -0.0023(9)
C1 0.0138(10) 0.0173(10) 0.0156(11) 0.0046(9) -0.0003(9) 0.0024(9)
C7 0.0135(10) 0.0167(10) 0.0109(11) -0.0008(8) -0.0015(9) -0.0012(8)
C11 0.0164(11) 0.0193(11) 0.0185(12) 0.0013(9) -0.0046(9) -0.0004(9)
C14 0.0220(12) 0.0170(10) 0.0226(13) -0.0052(9) -0.0029(10) 0.0010(9)
C9 0.0193(10) 0.0150(10) 0.0163(12) 0.0004(9) -0.0026(9) -0.0023(8)
C6 0.0150(10) 0.0146(9) 0.0153(11) 0.0019(9) 0.0052(9) -0.0025(8)
C4 0.0125(10) 0.0242(11) 0.0229(13) 0.0102(10) 0.0024(9) 0.0029(9)
C3 0.0228(12) 0.0186(10) 0.0221(13) 0.0004(9) 0.0070(10) 0.0050(9)
C13 0.0198(12) 0.0240(12) 0.0263(13) -0.0006(10) 0.0062(10) 0.0027(10)
C15 0.0239(12) 0.0227(11) 0.0241(14) -0.0040(10) 0.0011(11) -0.0015(10)
C12 0.0164(10) 0.0141(9) 0.0167(12) 0.0022(8) 0.0018(9) -0.0012(8)
C16 0.0356(15) 0.0467(16) 0.0331(16) -0.0113(14) -0.0069(14) 0.0230(13)

loop_
_atom_type_symbol
_atom_type_description
_atom_type_scat_dispersion_real
_atom_type_scat_dispersion_imag
_atom_type_scat_source
C C 0.0033 0.0016 'International Tables Vol C Tables 4.2.6.8 and 6.1.1.4'
H H 0.0000 0.0000 'International Tables Vol C Tables 4.2.6.8 and 6.1.1.4'
F F 0.0171 0.0103 'International Tables Vol C Tables 4.2.6.8 and 6.1.1.4'
O O 0.0106 0.0060 'International Tables Vol C Tables 4.2.6.8 and 6.1.1.4'
P P 0.1023 0.0942 'International Tables Vol C Tables 4.2.6.8 and 6.1.1.4'
S S 0.1246 0.1234 'International Tables Vol C Tables 4.2.6.8 and 6.1.1.4'

loop_
_geom_angle_atom_site_label_1
_geom_angle_atom_site_label_2
_geom_angle_atom_site_label_3
_geom_angle
_geom_angle_site_symmetry_1
_geom_angle_site_symmetry_3
_geom_angle_publ_flag
C7 S2 P1 90.10(7) . . ?
S2 P1 S1 110.09(3) . . ?
S3 P1 S2 118.00(4) . . ?
S3 P1 S1 105.07(4) . . ?
O1 P1 S2 99.03(6) . . ?
O1 P1 S1 104.79(7) . . ?
O1 P1 S3 119.12(7) . . ?
C6 S1 P1 102.63(7) . . ?
C12 O1 P1 115.34(14) . . ?
F5 C5 C6 120.3(2) . . ?
F5 C5 C4 118.4(2) . . ?
C4 C5 C6 121.3(2) . . ?
H8A C8 H8B 108.6 . . ?
C7 C8 H8A 110.3 . . ?
C7 C8 H8B 110.3 . . ?
C7 C8 C9 107.01(18) . . ?
C9 C8 H8A 110.3 . . ?
C9 C8 H8B 110.3 . . ?
H10A C10 H10B 107.6 . . ?
C11 C10 H10A 108.7 . . ?
C11 C10 H10B 108.7 . . ?
C9 C10 H10A 108.7 . . ?
C9 C10 H10B 108.7 . . ?
C9 C10 C11 114.32(18) . . ?
F2 C2 C1 120.5(2) . . ?
F2 C2 C3 120.0(2) . . ?
C1 C2 C3 119.5(2) . . ?
F1 C1 C2 117.8(2) . . ?
F1 C1 C6 120.0(2) . . ?
C2 C1 C6 122.2(2) . . ?
S2 C7 H7 107.0 . . ?
C8 C7 S2 115.91(16) . . ?
C8 C7 H7 107.0 . . ?
C8 C7 C12 112.21(17) . . ?
C12 C7 S2 107.16(14) . . ?
C12 C7 H7 107.0 . . ?
C10 C11 H11A 109.7 . . ?
C10 C11 H11B 109.7 . . ?
H11A C11 H11B 108.2 . . ?
C12 C11 C10 109.87(19) . . ?
C12 C11 H11A 109.7 . . ?
C12 C11 H11B 109.7 . . ?
C15 C14 C9 124.4(2) . . ?
C15 C14 C16 120.5(2) . . ?
C16 C14 C9 114.9(2) . . ?
C8 C9 H9 106.4 . . ?
C10 C9 C8 109.31(18) . . ?
C10 C9 H9 106.4 . . ?
C14 C9 C8 112.66(18) . . ?
C14 C9 C10 115.0(2) . . ?
C14 C9 H9 106.4 . . ?
C5 C6 S1 121.36(18) . . ?
C1 C6 S1 121.27(17) . . ?
C1 C6 C5 117.2(2) . . ?
F4 C4 C5 120.9(2) . . ?
F4 C4 C3 119.2(2) . . ?
C5 C4 C3 119.9(2) . . ?
F3 C3 C2 119.8(2) . . ?
F3 C3 C4 120.3(2) . . ?
C2 C3 C4 119.9(2) . . ?
H13A C13 H13B 109.5 . . ?
H13A C13 H13C 109.5 . . ?
H13B C13 H13C 109.5 . . ?
C12 C13 H13A 109.5 . . ?
C12 C13 H13B 109.5 . . ?
C12 C13 H13C 109.5 . . ?
C14 C15 H15A 119.1(16) . . ?
C14 C15 H15B 122.7(16) . . ?
H15A C15 H15B 118(2) . . ?
O1 C12 C7 104.31(16) . . ?
O1 C12 C11 108.46(18) . . ?
O1 C12 C13 107.36(17) . . ?
C11 C12 C7 107.70(17) . . ?
C11 C12 C13 112.16(19) . . ?
C13 C12 C7 116.3(2) . . ?
C14 C16 H16A 109.5 . . ?
C14 C16 H16B 109.5 . . ?
C14 C16 H16C 109.5 . . ?
H16A C16 H16B 109.5 . . ?
H16A C16 H16C 109.5 . . ?
H16B C16 H16C 109.5 . . ?

loop_
_geom_bond_atom_site_label_1
_geom_bond_atom_site_label_2
_geom_bond_distance
_geom_bond_site_symmetry_2
_geom_bond_publ_flag
S2 P1 2.0877(8) . ?
S2 C7 1.832(2) . ?
P1 S1 2.0977(8) . ?
P1 S3 1.9166(8) . ?
P1 O1 1.5999(17) . ?
S1 C6 1.770(2) . ?
F5 C5 1.335(3) . ?
F1 C1 1.341(2) . ?
F2 C2 1.337(3) . ?
F3 C3 1.331(3) . ?
F4 C4 1.333(3) . ?
O1 C12 1.484(2) . ?
C5 C6 1.394(3) . ?
C5 C4 1.380(3) . ?
C8 H8A 0.9900 . ?
C8 H8B 0.9900 . ?
C8 C7 1.527(3) . ?
C8 C9 1.548(3) . ?
C10 H10A 0.9900 . ?
C10 H10B 0.9900 . ?
C10 C11 1.544(3) . ?
C10 C9 1.539(3) . ?
C2 C1 1.373(3) . ?
C2 C3 1.380(3) . ?
C1 C6 1.388(3) . ?
C7 H7 1.0000 . ?
C7 C12 1.528(3) . ?
C11 H11A 0.9900 . ?
C11 H11B 0.9900 . ?
C11 C12 1.519(3) . ?
C14 C9 1.521(3) . ?
C14 C15 1.324(4) . ?
C14 C16 1.507(3) . ?
C9 H9 1.0000 . ?
C4 C3 1.384(4) . ?
C13 H13A 0.9800 . ?
C13 H13B 0.9800 . ?
C13 H13C 0.9800 . ?
C13 C12 1.527(3) . ?
C15 H15A 0.97(3) . ?
C15 H15B 0.97(3) . ?
C16 H16A 0.9800 . ?
C16 H16B 0.9800 . ?
C16 H16C 0.9800 . ?
